data_7101962
loop_
_publ_author_name
'Poyatos, Macarena'
'McNamara, William'
'Incarvito, Chris'
'Peris, Eduardo'
'Crabtree, Robert H'

_publ_section_title
;
 A planar chelating bitriazole N-heterocyclic carbene ligand and its
 rhodium(III) and dirhodium(II) complexes.
;
_journal_issue 22
_journal_name_full 'Chemical communications (Cambridge, England)'
_journal_page_first 2267
_journal_page_last 2269
_journal_paper_doi 10.1039/b705246d
_journal_year 2007
_chemical_formula_sum 'C18 H29 I3 N13 O Rh'
_chemical_formula_weight 927.15
_chemical_name_systematic
;
?
;
_space_group_IT_number 14
_symmetry_cell_setting monoclinic
_symmetry_space_group_name_Hall '-P 2yn'
_symmetry_space_group_name_H-M 'P 1 21/n 1'
_atom_sites_solution_hydrogens geom
_atom_sites_solution_primary direct
_atom_sites_solution_secondary difmap
_audit_creation_method SHELXL-97
_cell_angle_alpha 90.00
_cell_angle_beta 97.77(3)
_cell_angle_gamma 90.00
_cell_formula_units_Z 4
_cell_length_a 11.691(2)
_cell_length_b 9.883(2)
_cell_length_c 26.375(5)
_cell_measurement_temperature 173(2)
_cell_volume 3019.4(10)
_computing_cell_refinement Denzo
_computing_data_collection 'Nonius Collect'
_computing_data_reduction Denzo
_computing_molecular_graphics 'Bruker SHELXTL'
_computing_publication_material 'Bruker SHELXTL'
_computing_structure_refinement 'SHELXL-97 (Sheldrick, 1997)'
_computing_structure_solution 'SHELXS-97 (Sheldrick, 1990)'
_diffrn_ambient_temperature 173(2)
_diffrn_measured_fraction_theta_full 0.966
_diffrn_measured_fraction_theta_max 0.966
_diffrn_measurement_device_type 'Nonius KappaCCD'
_diffrn_measurement_method '\w scans'
_diffrn_radiation_monochromator graphite
_diffrn_radiation_source 'fine-focus sealed tube'
_diffrn_radiation_type MoK\a
_diffrn_radiation_wavelength 0.71073
_diffrn_reflns_av_R_equivalents 0.0379
_diffrn_reflns_av_sigmaI/netI 0.0665
_diffrn_reflns_limit_h_max 15
_diffrn_reflns_limit_h_min -15
_diffrn_reflns_limit_k_max 13
_diffrn_reflns_limit_k_min -13
_diffrn_reflns_limit_l_max 35
_diffrn_reflns_limit_l_min -35
_diffrn_reflns_number 12618
_diffrn_reflns_theta_full 29.06
_diffrn_reflns_theta_max 29.06
_diffrn_reflns_theta_min 2.20
_exptl_absorpt_coefficient_mu 3.669
_exptl_absorpt_correction_T_max 0.7579
_exptl_absorpt_correction_T_min 0.5274
_exptl_absorpt_correction_type none
_exptl_crystal_colour yellow
_exptl_crystal_density_diffrn 2.040
_exptl_crystal_density_method 'not measured'
_exptl_crystal_description blade
_exptl_crystal_F_000 1760
_exptl_crystal_size_max 0.20
_exptl_crystal_size_mid 0.10
_exptl_crystal_size_min 0.08
_refine_diff_density_max 1.239
_refine_diff_density_min -0.942
_refine_diff_density_rms 0.162
_refine_ls_extinction_coef 0.0039(3)
_refine_ls_extinction_expression Fc^*^=kFc[1+0.001xFc^2^\l^3^/sin(2\q)]^-1/4^
_refine_ls_extinction_method SHELXL
_refine_ls_goodness_of_fit_ref 1.037
_refine_ls_hydrogen_treatment mixed
_refine_ls_matrix_type full
_refine_ls_number_parameters 331
_refine_ls_number_reflns 7790
_refine_ls_number_restraints 0
_refine_ls_restrained_S_all 1.037
_refine_ls_R_factor_all 0.0861
_refine_ls_R_factor_gt 0.0496
_refine_ls_shift/su_max 0.685
_refine_ls_shift/su_mean 0.020
_refine_ls_structure_factor_coef Fsqd
_refine_ls_weighting_details 'calc w=1/[\s^2^(Fo^2^)+(0.0800P)^2^+0.0000P] where P=(Fo^2^+2Fc^2^)/3'
_refine_ls_weighting_scheme calc
_refine_ls_wR_factor_gt 0.1279
_refine_ls_wR_factor_ref 0.1427
_reflns_number_gt 5345
_reflns_number_total 7790
_reflns_threshold_expression >2sigma(I)
_cod_data_source_file b705246d.txt
_cod_data_source_block crabtree_bm01
_cod_depositor_comments
;
The following automatic conversions were performed:
'_symmetry_cell_setting' value 'Monoclinic' changed to 'monoclinic'
according to '/home/saulius/struct/CIF-dictionaries/cif_core.dic'
dictionary named 'cif_core.dic' version 2.4.1 from 2010-06-29.

Automatic conversion script
Id: cif_fix_enum 1527 2010-12-29 10:47:43Z saulius 
;
_cod_original_sg_symbol_H-M P2(1)/n
_cod_database_code 7101962

loop_
_symmetry_equiv_pos_as_xyz
'x, y, z'
'-x+1/2, y+1/2, -z+1/2'
'-x, -y, -z'
'x-1/2, -y-1/2, z-1/2'

loop_
_atom_site_label
_atom_site_type_symbol
_atom_site_fract_x
_atom_site_fract_y
_atom_site_fract_z
_atom_site_U_iso_or_equiv
_atom_site_adp_type
_atom_site_occupancy
_atom_site_symmetry_multiplicity
_atom_site_calc_flag
_atom_site_refinement_flags
Rh1 Rh 0.43860(4) 0.44072(5) 0.145990(17) 0.02958(14) Uani 1 1 d .
I1 I 0.33307(4) 0.48315(5) 0.049270(16) 0.04672(15) Uani 1 1 d .
I2 I 0.29055(4) 0.23978(4) 0.163474(17) 0.04198(15) Uani 1 1 d .
I3 I 0.89302(4) 0.40476(5) 0.236792(17) 0.04368(15) Uani 1 1 d .
N1 N 0.6117(4) 0.2429(5) 0.17664(19) 0.0327(11) Uani 1 1 d .
N2 N 0.6754(5) 0.1242(6) 0.1177(2) 0.0451(14) Uani 1 1 d .
N3 N 0.5906(5) 0.2126(5) 0.0980(2) 0.0376(12) Uani 1 1 d .
N4 N 0.5917(4) 0.2993(5) 0.22195(19) 0.0329(11) Uani 1 1 d .
N5 N 0.5879(5) 0.3678(6) 0.2999(2) 0.0409(13) Uani 1 1 d .
N6 N 0.5147(4) 0.4430(5) 0.26495(19) 0.0341(11) Uani 1 1 d .
N7 N 0.5088(4) 0.7169(5) 0.1404(2) 0.0357(12) Uani 1 1 d .
N8 N 0.6722(5) 0.7504(6) 0.1130(2) 0.0441(14) Uani 1 1 d .
N9 N 0.6460(4) 0.6107(5) 0.1165(2) 0.0385(12) Uani 1 1 d .
N10 N 0.4018(4) 0.7258(5) 0.15810(19) 0.0360(12) Uani 1 1 d .
N11 N 0.2445(5) 0.7891(6) 0.1849(2) 0.0404(13) Uani 1 1 d .
N12 N 0.2502(4) 0.6508(5) 0.18022(19) 0.0353(11) Uani 1 1 d .
C1 C 0.5488(5) 0.2875(6) 0.1341(2) 0.0348(14) Uani 1 1 d .
C2 C 0.6893(5) 0.1450(6) 0.1674(3) 0.0388(14) Uani 1 1 d .
H2A H 0.7429 0.1006 0.1922 0.047 Uiso 1 1 calc R
C3 C 0.5574(7) 0.2164(8) 0.0427(3) 0.0521(18) Uani 1 1 d .
H3A H 0.4902 0.2755 0.0345 0.078 Uiso 1 1 calc R
H3B H 0.5380 0.1248 0.0301 0.078 Uiso 1 1 calc R
H3C H 0.6218 0.2514 0.0264 0.078 Uiso 1 1 calc R
C4 C 0.5143(5) 0.4043(6) 0.2173(2) 0.0301(12) Uani 1 1 d .
C5 C 0.6357(5) 0.2830(7) 0.2727(2) 0.0393(15) Uani 1 1 d .
H5A H 0.6927 0.2186 0.2855 0.047 Uiso 1 1 calc R
C6 C 0.4437(6) 0.5472(7) 0.2843(3) 0.0446(16) Uani 1 1 d .
H6A H 0.4485 0.6307 0.2647 0.067 Uiso 1 1 calc R
H6B H 0.4716 0.5644 0.3205 0.067 Uiso 1 1 calc R
H6C H 0.3633 0.5165 0.2808 0.067 Uiso 1 1 calc R
C7 C 0.5458(5) 0.5891(6) 0.1328(2) 0.0328(13) Uani 1 1 d .
C8 C 0.5851(5) 0.8120(7) 0.1286(2) 0.0393(14) Uani 1 1 d .
H8A H 0.5763 0.9072 0.1313 0.047 Uiso 1 1 calc R
C9 C 0.7283(6) 0.5167(7) 0.1007(3) 0.0443(16) Uani 1 1 d .
H9A H 0.7516 0.4523 0.1284 0.066 Uiso 1 1 calc R
H9B H 0.7963 0.5662 0.0927 0.066 Uiso 1 1 calc R
H9C H 0.6932 0.4677 0.0702 0.066 Uiso 1 1 calc R
C10 C 0.3464(5) 0.6065(7) 0.1636(2) 0.0342(14) Uani 1 1 d .
C11 C 0.3393(6) 0.8333(7) 0.1715(3) 0.0411(15) Uani 1 1 d .
H11A H 0.3621 0.9255 0.1711 0.049 Uiso 1 1 calc R
C12 C 0.1534(5) 0.5706(8) 0.1917(3) 0.0492(18) Uani 1 1 d .
H12A H 0.1489 0.4871 0.1715 0.074 Uiso 1 1 calc R
H12B H 0.0819 0.6223 0.1832 0.074 Uiso 1 1 calc R
H12C H 0.1638 0.5481 0.2282 0.074 Uiso 1 1 calc R
N13 N 0.3787(7) -0.0552(9) 0.0667(3) 0.074(2) Uani 1 1 d .
C13 C 0.3098(8) -0.0021(9) 0.0407(3) 0.059(2) Uani 1 1 d .
C14 C 0.2235(8) 0.0750(11) 0.0061(4) 0.086(3) Uani 1 1 d .
H14A H 0.2007 0.1558 0.0239 0.130 Uiso 1 1 calc R
H14B H 0.1555 0.0182 -0.0040 0.130 Uiso 1 1 calc R
H14C H 0.2570 0.1022 -0.0244 0.130 Uiso 1 1 calc R
O1 O 0.0398(5) 0.7829(7) -0.0024(2) 0.0683(16) Uani 1 1 d .
C15 C 0.0288(11) 0.8412(16) 0.0846(4) 0.127(6) Uani 1 1 d .
H15A H 0.0169 0.8040 0.1179 0.191 Uiso 1 1 calc R
H15B H -0.0319 0.9073 0.0735 0.191 Uiso 1 1 calc R
H15C H 0.1044 0.8856 0.0875 0.191 Uiso 1 1 calc R
C16 C 0.0241(12) 0.7237(14) 0.0443(4) 0.124(5) Uani 1 1 d .
H16A H 0.0859 0.6568 0.0547 0.149 Uiso 1 1 calc R
H16B H -0.0514 0.6769 0.0413 0.149 Uiso 1 1 calc R
C17 C 0.0342(10) 0.6813(12) -0.0413(4) 0.092(3) Uani 1 1 d .
H17A H -0.0403 0.6326 -0.0436 0.110 Uiso 1 1 calc R
H17B H 0.0971 0.6148 -0.0325 0.110 Uiso 1 1 calc R
C18 C 0.0453(8) 0.7436(12) -0.0904(3) 0.083(3) Uani 1 1 d .
H18A H 0.0401 0.6737 -0.1170 0.125 Uiso 1 1 calc R
H18B H 0.1202 0.7894 -0.0884 0.125 Uiso 1 1 calc R
H18C H -0.0168 0.8097 -0.0989 0.125 Uiso 1 1 calc R

loop_
_atom_site_aniso_label
_atom_site_aniso_U_11
_atom_site_aniso_U_22
_atom_site_aniso_U_33
_atom_site_aniso_U_23
_atom_site_aniso_U_13
_atom_site_aniso_U_12
Rh1 0.0320(3) 0.0270(2) 0.0308(3) 0.00041(18) 0.00809(19) -0.00188(19)
I1 0.0529(3) 0.0506(3) 0.0352(3) 0.00318(19) 0.0010(2) -0.0008(2)
I2 0.0416(3) 0.0339(2) 0.0523(3) 0.00122(19) 0.01325(19) -0.00826(18)
I3 0.0410(2) 0.0465(3) 0.0447(3) -0.0023(2) 0.01014(19) -0.00287(19)
N1 0.033(3) 0.030(3) 0.038(3) -0.005(2) 0.016(2) -0.003(2)
N2 0.040(3) 0.035(3) 0.062(4) -0.003(3) 0.018(3) 0.001(2)
N3 0.049(3) 0.030(3) 0.036(3) -0.003(2) 0.015(2) -0.002(2)
N4 0.032(3) 0.028(3) 0.039(3) 0.005(2) 0.009(2) 0.000(2)
N5 0.040(3) 0.043(3) 0.039(3) 0.002(3) 0.004(2) -0.007(3)
N6 0.037(3) 0.034(3) 0.031(3) 0.000(2) 0.006(2) 0.002(2)
N7 0.039(3) 0.028(3) 0.042(3) -0.001(2) 0.010(2) -0.003(2)
N8 0.044(3) 0.035(3) 0.053(4) 0.007(3) 0.006(3) -0.012(3)
N9 0.038(3) 0.035(3) 0.044(3) 0.003(2) 0.007(2) -0.005(2)
N10 0.038(3) 0.031(3) 0.039(3) -0.001(2) 0.006(2) -0.003(2)
N11 0.050(3) 0.032(3) 0.042(3) -0.002(2) 0.013(3) -0.002(2)
N12 0.041(3) 0.030(3) 0.036(3) -0.001(2) 0.009(2) 0.007(2)
C1 0.040(3) 0.021(3) 0.046(4) 0.001(3) 0.015(3) -0.002(2)
C2 0.042(3) 0.033(3) 0.045(4) 0.003(3) 0.018(3) 0.005(3)
C3 0.074(5) 0.041(4) 0.044(4) -0.001(3) 0.019(4) 0.000(4)
C4 0.026(3) 0.028(3) 0.037(3) 0.002(2) 0.009(2) -0.001(2)
C5 0.034(3) 0.044(4) 0.038(4) 0.007(3) 0.001(3) 0.000(3)
C6 0.058(4) 0.037(4) 0.043(4) -0.008(3) 0.022(3) 0.007(3)
C7 0.033(3) 0.033(3) 0.033(3) 0.002(3) 0.004(2) -0.004(3)
C8 0.045(4) 0.031(3) 0.044(4) 0.004(3) 0.014(3) 0.001(3)
C9 0.047(4) 0.045(4) 0.044(4) 0.002(3) 0.017(3) 0.005(3)
C10 0.033(3) 0.040(4) 0.029(3) 0.001(3) 0.002(2) -0.007(3)
C11 0.046(4) 0.029(3) 0.049(4) -0.007(3) 0.007(3) 0.008(3)
C12 0.036(3) 0.046(4) 0.069(5) -0.005(4) 0.017(3) -0.007(3)
N13 0.078(5) 0.085(6) 0.062(5) 0.006(4) 0.017(4) 0.027(5)
C13 0.075(6) 0.058(5) 0.048(5) -0.003(4) 0.020(4) -0.005(4)
C14 0.073(6) 0.080(7) 0.105(8) 0.024(6) 0.005(6) 0.010(5)
O1 0.069(4) 0.081(4) 0.056(3) 0.002(3) 0.014(3) 0.008(3)
C15 0.114(9) 0.213(17) 0.055(6) -0.025(9) 0.012(6) 0.050(11)
C16 0.141(11) 0.148(12) 0.097(8) 0.079(9) 0.067(8) 0.080(9)
C17 0.097(8) 0.096(8) 0.089(8) -0.004(7) 0.035(6) 0.030(6)
C18 0.073(6) 0.116(9) 0.061(6) -0.011(6) 0.014(5) 0.003(6)

loop_
_atom_type_symbol
_atom_type_description
_atom_type_scat_dispersion_real
_atom_type_scat_dispersion_imag
_atom_type_scat_source
C C 0.0033 0.0016 'International Tables Vol C Tables 4.2.6.8 and 6.1.1.4'
H H 0.0000 0.0000 'International Tables Vol C Tables 4.2.6.8 and 6.1.1.4'
N N 0.0061 0.0033 'International Tables Vol C Tables 4.2.6.8 and 6.1.1.4'
O O 0.0106 0.0060 'International Tables Vol C Tables 4.2.6.8 and 6.1.1.4'
Rh Rh -1.1178 0.9187 'International Tables Vol C Tables 4.2.6.8 and 6.1.1.4'
I I -0.4742 1.8119 'International Tables Vol C Tables 4.2.6.8 and 6.1.1.4'

loop_
_geom_angle_atom_site_label_1
_geom_angle_atom_site_label_2
_geom_angle_atom_site_label_3
_geom_angle
C7 Rh1 C4 95.1(2)
C7 Rh1 C1 95.4(2)
C4 Rh1 C1 78.6(2)
C7 Rh1 C10 79.2(2)
C4 Rh1 C10 96.3(2)
C1 Rh1 C10 172.4(2)
C7 Rh1 I1 86.47(17)
C4 Rh1 I1 178.40(17)
C1 Rh1 I1 100.74(19)
C10 Rh1 I1 84.42(16)
C7 Rh1 I2 179.40(18)
C4 Rh1 I2 85.42(16)
C1 Rh1 I2 85.03(17)
C10 Rh1 I2 100.35(17)
I1 Rh1 I2 93.06(3)
C1 N1 N4 117.5(5)
C1 N1 C2 112.8(5)
N4 N1 C2 129.7(5)
C2 N2 N3 105.3(5)
C1 N3 N2 113.3(5)
C1 N3 C3 128.2(6)
N2 N3 C3 118.5(5)
N1 N4 C4 114.8(5)
N1 N4 C5 135.8(5)
C4 N4 C5 109.3(5)
C5 N5 N6 104.8(5)
C4 N6 N5 113.7(5)
C4 N6 C6 127.8(5)
N5 N6 C6 118.4(5)
C8 N7 C7 112.1(5)
C8 N7 N10 132.7(5)
C7 N7 N10 115.2(5)
C8 N8 N9 104.5(5)
C7 N9 N8 112.8(5)
C7 N9 C9 130.4(6)
N8 N9 C9 116.8(5)
C10 N10 C11 111.6(5)
C10 N10 N7 116.2(5)
C11 N10 N7 132.2(5)
C11 N11 N12 105.0(5)
C10 N12 N11 114.1(5)
C10 N12 C12 127.4(5)
N11 N12 C12 118.5(5)
N1 C1 N3 101.6(5)
N1 C1 Rh1 113.8(4)
N3 C1 Rh1 144.4(5)
N2 C2 N1 107.0(6)
N6 C4 N4 102.6(5)
N6 C4 Rh1 142.3(4)
N4 C4 Rh1 115.0(4)
N5 C5 N4 109.5(6)
N9 C7 N7 102.3(5)
N9 C7 Rh1 141.7(5)
N7 C7 Rh1 116.0(4)
N8 C8 N7 108.4(6)
N12 C10 N10 100.6(5)
N12 C10 Rh1 146.0(5)
N10 C10 Rh1 113.4(4)
N11 C11 N10 108.6(6)
N13 C13 C14 176.5(10)
C16 O1 C17 109.9(9)
O1 C16 C15 106.8(11)
O1 C17 C18 109.9(10)

loop_
_geom_bond_atom_site_label_1
_geom_bond_atom_site_label_2
_geom_bond_distance
Rh1 C7 1.990(6)
Rh1 C4 2.000(6)
Rh1 C1 2.040(6)
Rh1 C10 2.048(7)
Rh1 I1 2.7120(10)
Rh1 I2 2.7143(7)
N1 C1 1.331(8)
N1 N4 1.367(7)
N1 C2 1.370(8)
N2 C2 1.316(8)
N2 N3 1.370(8)
N3 C1 1.348(8)
N3 C3 1.457(8)
N4 C4 1.371(7)
N4 C5 1.377(8)
N5 C5 1.280(8)
N5 N6 1.386(7)
N6 C4 1.313(8)
N6 C6 1.457(8)
N7 C8 1.361(8)
N7 C7 1.359(8)
N7 N10 1.395(7)
N8 C8 1.300(9)
N8 N9 1.419(7)
N9 C7 1.319(8)
N9 C9 1.439(8)
N10 C10 1.362(8)
N10 C11 1.363(8)
N11 C11 1.284(8)
N11 N12 1.374(7)
N12 C10 1.336(8)
N12 C12 1.447(8)
N13 C13 1.117(10)
C13 C14 1.477(13)
O1 C16 1.396(10)
O1 C17 1.432(12)
C15 C16 1.571(18)
C17 C18 1.455(13)
